data_4026691
loop_
_publ_author_name
'Benedikt Neue'
'Ralph Reiermann'
'Klaus Gerdes'
'Roland Fr\"ohlich'
'Birgit Wibbeling'
'Ernst-Ulrich W\"urthwein'

_publ_section_title
;
 Ring Closure Reactions of 2,6-Diazaheptatrienyl Metal Compounds:
 Synthesis of 3-Aminoindole Derivatives and 14-Membered Macrocyclic Dimers
;
_journal_name_full 'Journal of Organic Chemistry'
_journal_page_first 8794
_journal_page_last 8806
_journal_paper_doi 10.1021/jo201521v
_journal_volume 76
_journal_year 2011
_chemical_formula_sum 'C31 H34 N2 O2'
_chemical_formula_weight 466.60
_chemical_name_systematic
; 
 ? 
;
_space_group_IT_number 14
_symmetry_cell_setting monoclinic
_symmetry_space_group_name_Hall '-P 2yn'
_symmetry_space_group_name_H-M 'P 1 21/n 1'
_atom_sites_solution_hydrogens geom
_atom_sites_solution_primary direct
_atom_sites_solution_secondary difmap
_audit_creation_method SHELXL-97
_cell_angle_alpha 90.00
_cell_angle_beta 97.778(2)
_cell_angle_gamma 90.00
_cell_formula_units_Z 4
_cell_length_a 8.6397(3)
_cell_length_b 31.3070(12)
_cell_length_c 9.6178(4)
_cell_measurement_reflns_used 4420
_cell_measurement_temperature 223(2)
_cell_measurement_theta_max 68.25
_cell_measurement_theta_min 0.88
_cell_volume 2577.52(17)
_computing_cell_refinement 'Collect (Nonius B.V., 1998)'
_computing_data_collection 'Collect (Nonius B.V., 1998)'
_computing_data_reduction 'Denzo-SMN (Otwinowski & Minor, 1997)'
_computing_molecular_graphics 'XP (BrukerAXS, 2000)'
_computing_publication_material 'SHELXL-97 (Sheldrick, 1997)'
_computing_structure_refinement 'SHELXL-97 (Sheldrick, 1997)'
_computing_structure_solution 'SHELXS-97 (Sheldrick, 1990)'
_diffrn_ambient_temperature 223(2)
_diffrn_measured_fraction_theta_full 0.977
_diffrn_measured_fraction_theta_max 0.977
_diffrn_measurement_device_type 'Nonius KappaCCD APEXII'
_diffrn_measurement_method '\w and \f scans'
_diffrn_radiation_monochromator graphite
_diffrn_radiation_source 'fine-focus sealed tube'
_diffrn_radiation_type CuK\a
_diffrn_radiation_wavelength 1.54178
_diffrn_reflns_av_R_equivalents 0.053
_diffrn_reflns_av_sigmaI/netI 0.0269
_diffrn_reflns_limit_h_max 10
_diffrn_reflns_limit_h_min -10
_diffrn_reflns_limit_k_max 37
_diffrn_reflns_limit_k_min -34
_diffrn_reflns_limit_l_max 11
_diffrn_reflns_limit_l_min -11
_diffrn_reflns_number 21942
_diffrn_reflns_theta_full 67.57
_diffrn_reflns_theta_max 67.57
_diffrn_reflns_theta_min 4.85
_exptl_absorpt_coefficient_mu 0.584
_exptl_absorpt_correction_T_max 0.8921
_exptl_absorpt_correction_T_min 0.8306
_exptl_absorpt_correction_type multi-scan
_exptl_absorpt_process_details 'Denzo (Otwinowski, Borek, Majewski & Minor, 2003)'
_exptl_crystal_colour colourless
_exptl_crystal_density_diffrn 1.202
_exptl_crystal_description block
_exptl_crystal_F_000 1000
_exptl_crystal_size_max 0.33
_exptl_crystal_size_mid 0.20
_exptl_crystal_size_min 0.20
_refine_diff_density_max 0.214
_refine_diff_density_min -0.189
_refine_diff_density_rms 0.039
_refine_ls_extinction_method none
_refine_ls_goodness_of_fit_ref 1.036
_refine_ls_hydrogen_treatment constr
_refine_ls_matrix_type full
_refine_ls_number_parameters 353
_refine_ls_number_reflns 4556
_refine_ls_number_restraints 30
_refine_ls_restrained_S_all 1.191
_refine_ls_R_factor_all 0.0577
_refine_ls_R_factor_gt 0.0481
_refine_ls_shift/su_max 0.000
_refine_ls_shift/su_mean 0.000
_refine_ls_structure_factor_coef Fsqd
_refine_ls_weighting_details 'calc w=1/[\s^2^(Fo^2^)+(0.0681P)^2^+0.8419P] where P=(Fo^2^+2Fc^2^)/3'
_refine_ls_weighting_scheme calc
_refine_ls_wR_factor_gt 0.1250
_refine_ls_wR_factor_ref 0.1339
_reflns_number_gt 3850
_reflns_number_total 4556
_reflns_threshold_expression >2sigma(I)
_cod_data_source_file jo201521v_si_006.cif
_cod_data_source_block wue5431
_cod_database_code 4026691

loop_
_symmetry_equiv_pos_as_xyz
'x, y, z'
'-x+1/2, y+1/2, -z+1/2'
'-x, -y, -z'
'x-1/2, -y-1/2, z-1/2'

loop_
_atom_site_label
_atom_site_type_symbol
_atom_site_fract_x
_atom_site_fract_y
_atom_site_fract_z
_atom_site_U_iso_or_equiv
_atom_site_adp_type
_atom_site_occupancy
_atom_site_symmetry_multiplicity
_atom_site_calc_flag
_atom_site_refinement_flags
_atom_site_disorder_assembly
_atom_site_disorder_group
N1 N 0.13856(18) 0.17982(5) 0.16570(15) 0.0378(4) Uani 1 1 d . . .
C2 C 0.0675(2) 0.14345(6) 0.21393(18) 0.0355(4) Uani 1 1 d . . .
C3 C 0.0768(2) 0.11136(6) 0.11832(19) 0.0376(4) Uani 1 1 d . . .
C4 C 0.1594(2) 0.12708(6) 0.00926(18) 0.0391(4) Uani 1 1 d . . .
C5 C 0.2029(2) 0.10894(7) -0.1132(2) 0.0469(5) Uani 1 1 d . . .
H5 H 0.1772 0.0805 -0.1376 0.056 Uiso 1 1 calc R . .
C6 C 0.2842(3) 0.13379(8) -0.1965(2) 0.0538(6) Uani 1 1 d . . .
H6 H 0.3122 0.1223 -0.2799 0.065 Uiso 1 1 calc R . .
C7 C 0.3259(3) 0.17586(8) -0.1597(2) 0.0535(5) Uani 1 1 d . . .
H7 H 0.3840 0.1917 -0.2175 0.064 Uiso 1 1 calc R . .
C8 C 0.2837(2) 0.19457(7) -0.0406(2) 0.0472(5) Uani 1 1 d . . .
H8 H 0.3122 0.2228 -0.0157 0.057 Uiso 1 1 calc R . .
C9 C 0.1968(2) 0.16974(6) 0.04137(18) 0.0387(4) Uani 1 1 d . . .
C11 C 0.1666(2) 0.22074(6) 0.23406(19) 0.0370(4) Uani 1 1 d . . .
O12 O 0.10912(18) 0.25176(4) 0.17443(15) 0.0506(4) Uani 1 1 d . . .
C13 C 0.2824(2) 0.22399(6) 0.3683(2) 0.0430(5) Uani 1 1 d . . .
C14 C 0.4142(3) 0.25157(9) 0.3281(3) 0.0757(8) Uani 1 1 d . . .
H14A H 0.4913 0.2561 0.4099 0.114 Uiso 1 1 calc R . .
H14B H 0.3726 0.2789 0.2931 0.114 Uiso 1 1 calc R . .
H14C H 0.4629 0.2373 0.2557 0.114 Uiso 1 1 calc R . .
C15 C 0.2033(4) 0.24654(11) 0.4812(3) 0.0854(9) Uani 1 1 d . . .
H15A H 0.2802 0.2525 0.5619 0.128 Uiso 1 1 calc R . .
H15B H 0.1223 0.2283 0.5092 0.128 Uiso 1 1 calc R . .
H15C H 0.1572 0.2731 0.4438 0.128 Uiso 1 1 calc R . .
C16 C 0.3485(3) 0.18154(7) 0.4243(3) 0.0609(6) Uani 1 1 d . . .
H16A H 0.3970 0.1671 0.3522 0.091 Uiso 1 1 calc R . .
H16B H 0.2650 0.1639 0.4511 0.091 Uiso 1 1 calc R . .
H16C H 0.4260 0.1864 0.5056 0.091 Uiso 1 1 calc R . .
C21 C -0.0199(2) 0.14588(6) 0.33526(19) 0.0364(4) Uani 1 1 d . . .
C22 C -0.0101(2) 0.11345(6) 0.4352(2) 0.0443(5) Uani 1 1 d . . .
H22 H 0.0565 0.0901 0.4279 0.053 Uiso 1 1 calc R . .
C23 C -0.0976(3) 0.11547(7) 0.5450(2) 0.0540(5) Uani 1 1 d . . .
H23 H -0.0894 0.0935 0.6123 0.065 Uiso 1 1 calc R . .
C24 C -0.1971(3) 0.14937(7) 0.5570(2) 0.0555(6) Uani 1 1 d . . .
H24 H -0.2573 0.1504 0.6313 0.067 Uiso 1 1 calc R . .
C25 C -0.2074(3) 0.18166(7) 0.4589(2) 0.0534(5) Uani 1 1 d . . .
H25 H -0.2745 0.2049 0.4668 0.064 Uiso 1 1 calc R . .
C26 C -0.1198(2) 0.18009(6) 0.3491(2) 0.0441(5) Uani 1 1 d . . .
H26 H -0.1277 0.2024 0.2830 0.053 Uiso 1 1 calc R . .
N31 N 0.02255(18) 0.06879(5) 0.12563(16) 0.0401(4) Uani 1 1 d . . .
C32 C -0.1289(2) 0.05423(7) 0.10689(19) 0.0422(5) Uani 1 1 d . A .
O33 O -0.15464(19) 0.01761(5) 0.14086(16) 0.0589(4) Uani 1 1 d . . .
C34 C -0.2671(2) 0.08153(7) 0.0355(2) 0.0482(5) Uani 1 1 d D . .
C35A C -0.2267(4) 0.12701(12) -0.0293(4) 0.0574(12) Uani 0.599(5) 1 d PD A 1
H35A H -0.3203 0.1388 -0.0825 0.086 Uiso 0.599(5) 1 calc PR A 1
H35B H -0.1474 0.1232 -0.0907 0.086 Uiso 0.599(5) 1 calc PR A 1
H35C H -0.1881 0.1464 0.0462 0.086 Uiso 0.599(5) 1 calc PR A 1
C36A C -0.3721(6) 0.09217(19) 0.1458(5) 0.0667(13) Uani 0.599(5) 1 d PD A 1
H36A H -0.3141 0.1091 0.2198 0.100 Uiso 0.599(5) 1 calc PR A 1
H36B H -0.4071 0.0659 0.1851 0.100 Uiso 0.599(5) 1 calc PR A 1
H36C H -0.4619 0.1083 0.1027 0.100 Uiso 0.599(5) 1 calc PR A 1
C37A C -0.3510(5) 0.05744(15) -0.0844(5) 0.0703(16) Uani 0.599(5) 1 d PD A 1
H37A H -0.3866 0.0304 -0.0514 0.106 Uiso 0.599(5) 1 calc PR A 1
H37B H -0.2811 0.0523 -0.1535 0.106 Uiso 0.599(5) 1 calc PR A 1
H37C H -0.4402 0.0739 -0.1268 0.106 Uiso 0.599(5) 1 calc PR A 1
C35B C -0.2362(7) 0.0926(2) -0.1086(5) 0.0586(19) Uani 0.401(5) 1 d PD A 2
H35D H -0.3279 0.1061 -0.1594 0.088 Uiso 0.401(5) 1 calc PR A 2
H35E H -0.2124 0.0668 -0.1574 0.088 Uiso 0.401(5) 1 calc PR A 2
H35F H -0.1483 0.1121 -0.1031 0.088 Uiso 0.401(5) 1 calc PR A 2
C36B C -0.3211(8) 0.1150(2) 0.1230(7) 0.0606(18) Uani 0.401(5) 1 d PD A 2
H36D H -0.4256 0.1238 0.0837 0.091 Uiso 0.401(5) 1 calc PR A 2
H36E H -0.2510 0.1393 0.1262 0.091 Uiso 0.401(5) 1 calc PR A 2
H36F H -0.3228 0.1041 0.2172 0.091 Uiso 0.401(5) 1 calc PR A 2
C37B C -0.4057(6) 0.04636(18) 0.0121(7) 0.0572(17) Uani 0.401(5) 1 d PD A 2
H37D H -0.4332 0.0376 0.1024 0.086 Uiso 0.401(5) 1 calc PR A 2
H37E H -0.3704 0.0217 -0.0360 0.086 Uiso 0.401(5) 1 calc PR A 2
H37F H -0.4964 0.0587 -0.0441 0.086 Uiso 0.401(5) 1 calc PR A 2
C38 C 0.1492(2) 0.03663(6) 0.1554(2) 0.0455(5) Uani 1 1 d . . .
H38A H 0.2308 0.0430 0.0969 0.055 Uiso 1 1 calc R . .
H38B H 0.1066 0.0084 0.1278 0.055 Uiso 1 1 calc R . .
C39 C 0.2227(2) 0.03476(6) 0.3065(2) 0.0416(5) Uani 1 1 d . . .
C40 C 0.1675(3) 0.00627(7) 0.3985(2) 0.0533(5) Uani 1 1 d . . .
H40 H 0.0843 -0.0120 0.3658 0.064 Uiso 1 1 calc R . .
C41 C 0.2328(3) 0.00440(9) 0.5370(3) 0.0681(7) Uani 1 1 d . . .
H41 H 0.1945 -0.0153 0.5978 0.082 Uiso 1 1 calc R . .
C42 C 0.3527(4) 0.03093(10) 0.5864(3) 0.0749(8) Uani 1 1 d . . .
H42 H 0.3958 0.0298 0.6815 0.090 Uiso 1 1 calc R . .
C43 C 0.4108(3) 0.05946(9) 0.4973(3) 0.0725(8) Uani 1 1 d . . .
H43 H 0.4939 0.0777 0.5312 0.087 Uiso 1 1 calc R . .
C44 C 0.3455(3) 0.06115(7) 0.3562(3) 0.0546(6) Uani 1 1 d . . .
H44 H 0.3855 0.0804 0.2950 0.066 Uiso 1 1 calc R . .

loop_
_atom_site_aniso_label
_atom_site_aniso_U_11
_atom_site_aniso_U_22
_atom_site_aniso_U_33
_atom_site_aniso_U_23
_atom_site_aniso_U_13
_atom_site_aniso_U_12
N1 0.0442(9) 0.0369(8) 0.0322(8) -0.0010(6) 0.0047(6) -0.0020(7)
C2 0.0374(9) 0.0371(10) 0.0311(9) 0.0009(7) 0.0013(7) 0.0014(7)
C3 0.0408(10) 0.0365(10) 0.0343(9) -0.0004(7) 0.0008(8) 0.0029(8)
C4 0.0422(10) 0.0429(11) 0.0310(9) 0.0003(8) 0.0003(8) 0.0059(8)
C5 0.0521(12) 0.0528(12) 0.0353(10) -0.0040(9) 0.0035(9) 0.0086(10)
C6 0.0606(13) 0.0672(14) 0.0354(10) -0.0002(10) 0.0129(9) 0.0116(11)
C7 0.0575(13) 0.0649(14) 0.0405(11) 0.0103(10) 0.0149(10) 0.0056(11)
C8 0.0509(12) 0.0476(11) 0.0432(11) 0.0062(9) 0.0071(9) 0.0011(9)
C9 0.0406(10) 0.0444(11) 0.0307(9) 0.0025(8) 0.0028(8) 0.0040(8)
C11 0.0377(9) 0.0372(10) 0.0362(9) 0.0012(8) 0.0050(8) -0.0010(8)
O12 0.0582(9) 0.0404(8) 0.0491(8) 0.0037(6) -0.0071(7) 0.0035(6)
C13 0.0446(10) 0.0438(11) 0.0384(10) -0.0007(8) -0.0028(8) -0.0020(9)
C14 0.0622(15) 0.0800(18) 0.0767(18) 0.0264(14) -0.0203(13) -0.0275(13)
C15 0.0819(19) 0.115(2) 0.0539(15) -0.0352(15) -0.0113(13) 0.0192(17)
C16 0.0565(13) 0.0591(14) 0.0598(14) 0.0130(11) -0.0181(11) -0.0052(11)
C21 0.0370(9) 0.0359(9) 0.0358(9) -0.0037(7) 0.0032(7) -0.0031(8)
C22 0.0515(11) 0.0397(10) 0.0432(11) 0.0016(8) 0.0119(9) 0.0051(9)
C23 0.0684(14) 0.0495(12) 0.0477(12) 0.0069(9) 0.0207(11) 0.0021(11)
C24 0.0625(14) 0.0536(13) 0.0561(13) -0.0065(10) 0.0284(11) -0.0030(11)
C25 0.0515(12) 0.0433(12) 0.0689(14) -0.0072(10) 0.0214(11) 0.0045(9)
C26 0.0448(11) 0.0381(10) 0.0503(11) 0.0013(8) 0.0096(9) 0.0021(8)
N31 0.0429(9) 0.0349(8) 0.0421(9) -0.0032(7) 0.0045(7) 0.0035(7)
C32 0.0500(11) 0.0472(12) 0.0297(9) -0.0061(8) 0.0064(8) -0.0033(9)
O33 0.0674(10) 0.0560(9) 0.0521(9) 0.0040(7) 0.0042(7) -0.0151(8)
C34 0.0407(10) 0.0651(14) 0.0388(10) -0.0049(9) 0.0050(8) 0.0019(9)
C35A 0.0434(19) 0.065(3) 0.060(2) 0.016(2) -0.0064(17) 0.0056(17)
C36A 0.062(3) 0.072(3) 0.069(3) -0.005(3) 0.021(2) 0.007(3)
C37A 0.061(3) 0.068(3) 0.074(3) -0.022(2) -0.019(2) 0.013(2)
C35B 0.052(3) 0.078(4) 0.044(3) 0.016(3) -0.001(2) -0.001(3)
C36B 0.054(4) 0.057(4) 0.067(4) -0.013(3) -0.006(3) 0.008(3)
C37B 0.048(3) 0.060(4) 0.063(4) -0.005(3) 0.005(3) -0.005(3)
C38 0.0521(12) 0.0394(11) 0.0458(11) -0.0008(8) 0.0095(9) 0.0103(9)
C39 0.0437(10) 0.0356(10) 0.0465(11) -0.0012(8) 0.0094(9) 0.0103(8)
C40 0.0575(13) 0.0468(12) 0.0557(13) 0.0055(10) 0.0081(10) 0.0070(10)
C41 0.0820(18) 0.0723(17) 0.0505(14) 0.0107(12) 0.0107(13) 0.0189(14)
C42 0.089(2) 0.0807(19) 0.0505(14) -0.0083(13) -0.0073(13) 0.0362(16)
C43 0.0556(14) 0.0694(16) 0.0862(19) -0.0248(15) -0.0131(13) 0.0119(12)
C44 0.0458(12) 0.0492(12) 0.0688(15) -0.0026(10) 0.0073(10) 0.0061(10)

loop_
_atom_type_symbol
_atom_type_description
_atom_type_scat_dispersion_real
_atom_type_scat_dispersion_imag
_atom_type_scat_source
C C 0.0181 0.0091 'International Tables Vol C Tables 4.2.6.8 and 6.1.1.4'
H H 0.0000 0.0000 'International Tables Vol C Tables 4.2.6.8 and 6.1.1.4'
N N 0.0311 0.0180 'International Tables Vol C Tables 4.2.6.8 and 6.1.1.4'
O O 0.0492 0.0322 'International Tables Vol C Tables 4.2.6.8 and 6.1.1.4'

loop_
_geom_angle_atom_site_label_1
_geom_angle_atom_site_label_2
_geom_angle_atom_site_label_3
_geom_angle
C9 N1 C2 108.95(15)
C9 N1 C11 122.20(15)
C2 N1 C11 128.55(15)
C3 C2 N1 107.74(16)
C3 C2 C21 130.62(17)
N1 C2 C21 120.92(15)
C2 C3 N31 127.25(17)
C2 C3 C4 108.63(16)
N31 C3 C4 124.05(16)
C9 C4 C5 119.44(18)
C9 C4 C3 106.82(16)
C5 C4 C3 133.74(19)
C6 C5 C4 118.4(2)
C6 C5 H5 120.8
C4 C5 H5 120.8
C5 C6 C7 121.3(2)
C5 C6 H6 119.4
C7 C6 H6 119.4
C8 C7 C6 121.5(2)
C8 C7 H7 119.3
C6 C7 H7 119.3
C7 C8 C9 117.1(2)
C7 C8 H8 121.5
C9 C8 H8 121.5
N1 C9 C8 129.94(18)
N1 C9 C4 107.82(16)
C8 C9 C4 122.19(18)
O12 C11 N1 117.82(16)
O12 C11 C13 122.11(17)
N1 C11 C13 119.63(16)
C16 C13 C14 109.17(19)
C16 C13 C11 114.49(16)
C14 C13 C11 104.49(17)
C16 C13 C15 109.6(2)
C14 C13 C15 109.9(2)
C11 C13 C15 109.05(17)
C13 C14 H14A 109.5
C13 C14 H14B 109.5
H14A C14 H14B 109.5
C13 C14 H14C 109.5
H14A C14 H14C 109.5
H14B C14 H14C 109.5
C13 C15 H15A 109.5
C13 C15 H15B 109.5
H15A C15 H15B 109.5
C13 C15 H15C 109.5
H15A C15 H15C 109.5
H15B C15 H15C 109.5
C13 C16 H16A 109.5
C13 C16 H16B 109.5
H16A C16 H16B 109.5
C13 C16 H16C 109.5
H16A C16 H16C 109.5
H16B C16 H16C 109.5
C22 C21 C26 118.35(18)
C22 C21 C2 121.23(17)
C26 C21 C2 120.36(17)
C23 C22 C21 120.38(19)
C23 C22 H22 119.8
C21 C22 H22 119.8
C24 C23 C22 120.7(2)
C24 C23 H23 119.6
C22 C23 H23 119.6
C25 C24 C23 119.4(2)
C25 C24 H24 120.3
C23 C24 H24 120.3
C24 C25 C26 120.4(2)
C24 C25 H25 119.8
C26 C25 H25 119.8
C25 C26 C21 120.76(19)
C25 C26 H26 119.6
C21 C26 H26 119.6
C32 N31 C3 128.38(16)
C32 N31 C38 117.63(16)
C3 N31 C38 113.99(15)
O33 C32 N31 118.74(19)
O33 C32 C34 118.62(18)
N31 C32 C34 122.51(17)
C36B C34 C37A 130.8(3)
C36B C34 C35B 118.8(4)
C37A C34 C35B 61.6(3)
C36B C34 C36A 34.3(3)
C37A C34 C36A 112.2(3)
C35B C34 C36A 142.8(3)
C36B C34 C32 115.3(3)
C37A C34 C32 109.3(2)
C35B C34 C32 108.5(3)
C36A C34 C32 107.9(2)
C36B C34 C35A 72.1(4)
C37A C34 C35A 104.9(3)
C35B C34 C35A 50.1(3)
C36A C34 C35A 104.9(3)
C32 C34 C35A 117.67(19)
C36B C34 C37B 106.2(4)
C37A C34 C37B 43.3(3)
C35B C34 C37B 104.5(3)
C36A C34 C37B 75.3(3)
C32 C34 C37B 101.4(3)
C35A C34 C37B 137.9(3)
C34 C35A H35A 109.5
C34 C35A H35B 109.5
C34 C35A H35C 109.5
C34 C36A H36A 109.5
C34 C36A H36B 109.5
C34 C36A H36C 109.5
C34 C37A H37A 109.5
C34 C37A H37B 109.5
C34 C37A H37C 109.5
C34 C35B H35D 109.5
C34 C35B H35E 109.5
H35D C35B H35E 109.5
C34 C35B H35F 109.5
H35D C35B H35F 109.5
H35E C35B H35F 109.5
C34 C36B H36D 109.5
C34 C36B H36E 109.5
H36D C36B H36E 109.5
C34 C36B H36F 109.5
H36D C36B H36F 109.5
H36E C36B H36F 109.5
C34 C37B H37D 109.5
C34 C37B H37E 109.5
H37D C37B H37E 109.5
C34 C37B H37F 109.5
H37D C37B H37F 109.5
H37E C37B H37F 109.5
N31 C38 C39 114.52(15)
N31 C38 H38A 108.6
C39 C38 H38A 108.6
N31 C38 H38B 108.6
C39 C38 H38B 108.6
H38A C38 H38B 107.6
C44 C39 C40 118.7(2)
C44 C39 C38 121.02(19)
C40 C39 C38 120.32(19)
C41 C40 C39 121.0(2)
C41 C40 H40 119.5
C39 C40 H40 119.5
C42 C41 C40 120.3(3)
C42 C41 H41 119.8
C40 C41 H41 119.8
C41 C42 C43 120.1(2)
C41 C42 H42 120.0
C43 C42 H42 120.0
C42 C43 C44 119.7(2)
C42 C43 H43 120.2
C44 C43 H43 120.2
C39 C44 C43 120.3(2)
C39 C44 H44 119.9
C43 C44 H44 119.9

loop_
_geom_bond_atom_site_label_1
_geom_bond_atom_site_label_2
_geom_bond_distance
N1 C9 1.395(2)
N1 C2 1.402(2)
N1 C11 1.445(2)
C2 C3 1.372(3)
C2 C21 1.475(3)
C3 N31 1.418(2)
C3 C4 1.433(3)
C4 C9 1.399(3)
C4 C5 1.404(3)
C5 C6 1.376(3)
C5 H5 0.9400
C6 C7 1.398(3)
C6 H6 0.9400
C7 C8 1.379(3)
C7 H7 0.9400
C8 C9 1.396(3)
C8 H8 0.9400
C11 O12 1.201(2)
C11 C13 1.526(3)
C13 C16 1.517(3)
C13 C14 1.521(3)
C13 C15 1.531(3)
C14 H14A 0.9700
C14 H14B 0.9700
C14 H14C 0.9700
C15 H15A 0.9700
C15 H15B 0.9700
C15 H15C 0.9700
C16 H16A 0.9700
C16 H16B 0.9700
C16 H16C 0.9700
C21 C22 1.393(3)
C21 C26 1.393(3)
C22 C23 1.381(3)
C22 H22 0.9400
C23 C24 1.380(3)
C23 H23 0.9400
C24 C25 1.377(3)
C24 H24 0.9400
C25 C26 1.380(3)
C25 H25 0.9400
C26 H26 0.9400
N31 C32 1.375(3)
N31 C38 1.486(2)
C32 O33 1.221(2)
C32 C34 1.551(3)
C34 C36B 1.459(5)
C34 C37A 1.483(4)
C34 C35B 1.488(5)
C34 C36A 1.523(4)
C34 C35A 1.611(4)
C34 C37B 1.620(5)
C35A H35A 0.9700
C35A H35B 0.9700
C35A H35C 0.9700
C36A H36A 0.9700
C36A H36B 0.9700
C36A H36C 0.9700
C37A H37A 0.9700
C37A H37B 0.9700
C37A H37C 0.9700
C35B H35D 0.9700
C35B H35E 0.9700
C35B H35F 0.9700
C36B H36D 0.9700
C36B H36E 0.9700
C36B H36F 0.9700
C37B H37D 0.9700
C37B H37E 0.9700
C37B H37F 0.9700
C38 C39 1.507(3)
C38 H38A 0.9800
C38 H38B 0.9800
C39 C44 1.378(3)
C39 C40 1.385(3)
C40 C41 1.375(3)
C40 H40 0.9400
C41 C42 1.362(4)
C41 H41 0.9400
C42 C43 1.379(4)
C42 H42 0.9400
C43 C44 1.398(4)
C43 H43 0.9400
C44 H44 0.9400

loop_
_geom_torsion_atom_site_label_1
_geom_torsion_atom_site_label_2
_geom_torsion_atom_site_label_3
_geom_torsion_atom_site_label_4
_geom_torsion
C9 N1 C2 C3 -1.9(2)
C11 N1 C2 C3 -175.68(17)
C9 N1 C2 C21 -173.16(15)
C11 N1 C2 C21 13.0(3)
N1 C2 C3 N31 178.83(17)
C21 C2 C3 N31 -11.0(3)
N1 C2 C3 C4 1.7(2)
C21 C2 C3 C4 171.87(18)
C2 C3 C4 C9 -0.9(2)
N31 C3 C4 C9 -178.17(16)
C2 C3 C4 C5 180.0(2)
N31 C3 C4 C5 2.8(3)
C9 C4 C5 C6 1.2(3)
C3 C4 C5 C6 -179.8(2)
C4 C5 C6 C7 1.3(3)
C5 C6 C7 C8 -1.8(3)
C6 C7 C8 C9 -0.3(3)
C2 N1 C9 C8 -176.04(19)
C11 N1 C9 C8 -1.7(3)
C2 N1 C9 C4 1.3(2)
C11 N1 C9 C4 175.56(16)
C7 C8 C9 N1 179.90(19)
C7 C8 C9 C4 2.9(3)
C5 C4 C9 N1 179.01(16)
C3 C4 C9 N1 -0.2(2)
C5 C4 C9 C8 -3.4(3)
C3 C4 C9 C8 177.35(17)
C9 N1 C11 O12 66.3(2)
C2 N1 C11 O12 -120.7(2)
C9 N1 C11 C13 -106.3(2)
C2 N1 C11 C13 66.8(2)
O12 C11 C13 C16 -177.1(2)
N1 C11 C13 C16 -4.9(3)
O12 C11 C13 C14 -57.7(3)
N1 C11 C13 C14 114.5(2)
O12 C11 C13 C15 59.8(3)
N1 C11 C13 C15 -128.1(2)
C3 C2 C21 C22 50.5(3)
N1 C2 C21 C22 -140.41(18)
C3 C2 C21 C26 -126.7(2)
N1 C2 C21 C26 42.3(2)
C26 C21 C22 C23 0.0(3)
C2 C21 C22 C23 -177.36(19)
C21 C22 C23 C24 0.5(3)
C22 C23 C24 C25 -0.7(4)
C23 C24 C25 C26 0.4(4)
C24 C25 C26 C21 0.1(3)
C22 C21 C26 C25 -0.3(3)
C2 C21 C26 C25 177.05(18)
C2 C3 N31 C32 72.6(3)
C4 C3 N31 C32 -110.7(2)
C2 C3 N31 C38 -108.4(2)
C4 C3 N31 C38 68.3(2)
C3 N31 C32 O33 -167.47(18)
C38 N31 C32 O33 13.6(3)
C3 N31 C32 C34 16.6(3)
C38 N31 C32 C34 -162.37(17)
O33 C32 C34 C36B 106.9(4)
N31 C32 C34 C36B -77.1(4)
O33 C32 C34 C37A -51.6(3)
N31 C32 C34 C37A 124.4(3)
O33 C32 C34 C35B -117.0(3)
N31 C32 C34 C35B 58.9(3)
O33 C32 C34 C36A 70.7(3)
N31 C32 C34 C36A -113.3(3)
O33 C32 C34 C35A -170.9(2)
N31 C32 C34 C35A 5.0(3)
O33 C32 C34 C37B -7.3(3)
N31 C32 C34 C37B 168.6(3)
C32 N31 C38 C39 -103.7(2)
C3 N31 C38 C39 77.3(2)
N31 C38 C39 C44 -87.0(2)
N31 C38 C39 C40 93.0(2)
C44 C39 C40 C41 0.4(3)
C38 C39 C40 C41 -179.6(2)
C39 C40 C41 C42 0.5(4)
C40 C41 C42 C43 -0.9(4)
C41 C42 C43 C44 0.4(4)
C40 C39 C44 C43 -1.0(3)
C38 C39 C44 C43 179.03(19)
C42 C43 C44 C39 0.6(4)
